data_7237272
loop_
_publ_author_name
'Weldeab, Asmerom O.'
'Steen, April'
'Starkenburg, Daken J.'
'Williams, Jon Steven Dal'
'Abboud, Khalil A.'
'Xue, Jiangeng'
'Hammer, Nathan I.'
'Castellano, Ronald K.'
'Watkins, Davita L.'

_publ_section_title
;
 Tuning the structural and spectroscopic properties of
 donor--acceptor--donor oligomers via mutual X-bonding, H-bonding, and
 \p--\p interactions
;
_journal_issue 44
_journal_name_full 'Journal of Materials Chemistry C'
_journal_page_first 11992
_journal_paper_doi 10.1039/C8TC00074C
_journal_volume 6
_journal_year 2018
_chemical_formula_moiety 'C44 H36 N4 O6 S2, 2(CH Cl3)'
_chemical_formula_sum 'C46 H38 Cl6 N4 O6 S2'
_chemical_formula_weight 1019.62
_space_group_crystal_system triclinic
_space_group_IT_number 2
_space_group_name_Hall '-P 1'
_space_group_name_H-M_alt 'P -1'
_atom_sites_solution_hydrogens geom
_audit_creation_method SHELXL-2014/6
_audit_update_record
;
2017-12-27 deposited with the CCDC.
2018-04-09 downloaded from the CCDC.
;
_cell_angle_alpha 87.1718(10)
_cell_angle_beta 78.7559(10)
_cell_angle_gamma 77.6043(9)
_cell_formula_units_Z 1
_cell_length_a 8.2494(3)
_cell_length_b 9.3069(4)
_cell_length_c 15.1499(7)
_cell_measurement_reflns_used 5146
_cell_measurement_temperature 100(2)
_cell_measurement_theta_max 27.69
_cell_measurement_theta_min 2.57
_cell_volume 1114.20(8)
_computing_cell_refinement 'Bruker SAINT'
_computing_data_collection 'Bruker APEX2'
_computing_data_reduction 'Bruker SAINT'
_computing_molecular_graphics 'Bruker SHELXTL'
_computing_publication_material 'Bruker SHELXTL'
_computing_structure_refinement 'SHELXL-2014/6 (Sheldrick, 2014)'
_computing_structure_solution 'SHELXS-97 (Sheldrick 2008)'
_diffrn_ambient_temperature 100(2)
_diffrn_measured_fraction_theta_full 1.000
_diffrn_measured_fraction_theta_max 1.000
_diffrn_measurement_device_type 'Bruker APEX-II CCD'
_diffrn_measurement_method '\f and \w scans'
_diffrn_radiation_type MoK\a
_diffrn_radiation_wavelength 0.71073
_diffrn_reflns_av_R_equivalents 0.0354
_diffrn_reflns_av_unetI/netI 0.0469
_diffrn_reflns_Laue_measured_fraction_full 1.000
_diffrn_reflns_Laue_measured_fraction_max 1.000
_diffrn_reflns_limit_h_max 10
_diffrn_reflns_limit_h_min -10
_diffrn_reflns_limit_k_max 11
_diffrn_reflns_limit_k_min -12
_diffrn_reflns_limit_l_max 19
_diffrn_reflns_limit_l_min -19
_diffrn_reflns_number 16994
_diffrn_reflns_point_group_measured_fraction_full 1.000
_diffrn_reflns_point_group_measured_fraction_max 1.000
_diffrn_reflns_theta_full 25.242
_diffrn_reflns_theta_max 27.499
_diffrn_reflns_theta_min 1.370
_exptl_absorpt_coefficient_mu 0.535
_exptl_absorpt_correction_T_max 0.9902
_exptl_absorpt_correction_T_min 0.9073
_exptl_absorpt_correction_type integration
_exptl_absorpt_process_details 'based on measured indexed crystal faces, Bruker SHELXTL2014 (Sheldrick, 2014)'
_exptl_crystal_colour purple
_exptl_crystal_density_diffrn 1.520
_exptl_crystal_description needles
_exptl_crystal_F_000 524
_exptl_crystal_size_max 0.381
_exptl_crystal_size_mid 0.027
_exptl_crystal_size_min 0.026
_refine_diff_density_max 0.581
_refine_diff_density_min -0.262
_refine_diff_density_rms 0.075
_refine_ls_extinction_method none
_refine_ls_goodness_of_fit_ref 0.987
_refine_ls_hydrogen_treatment constr
_refine_ls_matrix_type full
_refine_ls_number_parameters 289
_refine_ls_number_reflns 5126
_refine_ls_number_restraints 0
_refine_ls_restrained_S_all 0.987
_refine_ls_R_factor_all 0.0584
_refine_ls_R_factor_gt 0.0361
_refine_ls_shift/su_max 0.000
_refine_ls_shift/su_mean 0.000
_refine_ls_structure_factor_coef Fsqd
_refine_ls_weighting_details 'w=1/[\s^2^(Fo^2^)+(0.0590P)^2^] where P=(Fo^2^+2Fc^2^)/3'
_refine_ls_weighting_scheme calc
_refine_ls_wR_factor_gt 0.0862
_refine_ls_wR_factor_ref 0.1010
_reflns_Friedel_coverage 0.000
_reflns_number_gt 3812
_reflns_number_total 5126
_reflns_threshold_expression 'I > 2\s(I)'
_cod_data_source_file c8tc00074c2.cif
_cod_data_source_block asme1
_cod_database_code 7237272
_shelx_space_group_comment
; 
The symmetry employed for this shelxl refinement is uniquely defined 
by the following loop, which should always be used as a source of 
symmetry information in preference to the above space-group names. 
They are only intended as comments. 
;
_shelx_estimated_absorpt_t_min 0.822
_shelx_estimated_absorpt_t_max 0.986
_shelxl_version_number 2014/6

loop_
_space_group_symop_operation_xyz
'x, y, z'
'-x, -y, -z'

loop_
_atom_site_label
_atom_site_type_symbol
_atom_site_fract_x
_atom_site_fract_y
_atom_site_fract_z
_atom_site_U_iso_or_equiv
_atom_site_adp_type
_atom_site_occupancy
_atom_site_site_symmetry_order
_atom_site_calc_flag
_atom_site_refinement_flags_posn
_atom_site_refinement_flags_adp
S1 S 0.18594(6) 0.30756(6) 0.18449(3) 0.01476(12) Uani 1 1 d . .
O1 O 0.92014(18) 0.69520(17) 0.13286(10) 0.0244(4) Uani 1 1 d . .
O2 O 0.5924(2) 0.83245(17) 0.19739(11) 0.0288(4) Uani 1 1 d . .
O3 O 0.44194(17) 0.65495(15) 0.23659(10) 0.0174(3) Uani 1 1 d . .
N1 N 0.68144(19) 0.60373(18) 0.13425(11) 0.0134(3) Uani 1 1 d . .
N2 N -0.4437(2) 0.2408(2) 0.32658(12) 0.0210(4) Uani 1 1 d . .
C1 C 0.8506(2) 0.6147(2) 0.10123(13) 0.0145(4) Uani 1 1 d . .
C2 C 0.9210(2) 0.5037(2) 0.02633(13) 0.0122(4) Uani 1 1 d . .
C3 C 0.7872(2) 0.4201(2) 0.02836(13) 0.0114(4) Uani 1 1 d . .
C4 C 0.7724(2) 0.2979(2) -0.01797(13) 0.0130(4) Uani 1 1 d . .
H4A H 0.8634 0.2530 -0.0633 0.016 Uiso 1 1 calc R U
C5 C 0.6266(2) 0.2421(2) 0.00172(14) 0.0140(4) Uani 1 1 d . .
H5A H 0.6194 0.1593 -0.0304 0.017 Uiso 1 1 calc R U
C6 C 0.4897(2) 0.3053(2) 0.06808(13) 0.0126(4) Uani 1 1 d . .
C7 C 0.5016(2) 0.4273(2) 0.11497(13) 0.0126(4) Uani 1 1 d . .
H7A H 0.4104 0.4720 0.1602 0.015 Uiso 1 1 calc R U
C8 C 0.6474(2) 0.4816(2) 0.09461(13) 0.0123(4) Uani 1 1 d . .
C9 C 0.3318(2) 0.2460(2) 0.08891(13) 0.0123(4) Uani 1 1 d . .
C10 C 0.2778(2) 0.1543(2) 0.04097(14) 0.0151(4) Uani 1 1 d . .
H10A H 0.3415 0.1098 -0.0136 0.018 Uiso 1 1 calc R U
C11 C 0.1147(2) 0.1314(2) 0.08096(14) 0.0147(4) Uani 1 1 d . .
H11A H 0.0583 0.0689 0.0561 0.018 Uiso 1 1 calc R U
C12 C 0.0466(2) 0.2084(2) 0.15916(14) 0.0136(4) Uani 1 1 d . .
C13 C -0.1196(2) 0.2177(2) 0.21710(13) 0.0137(4) Uani 1 1 d . .
C14 C -0.1882(2) 0.3309(2) 0.27987(14) 0.0182(4) Uani 1 1 d . .
H14A H -0.1259 0.4034 0.2863 0.022 Uiso 1 1 calc R U
C15 C -0.3464(3) 0.3368(2) 0.33218(15) 0.0203(5) Uani 1 1 d . .
H15A H -0.3889 0.4137 0.3748 0.024 Uiso 1 1 calc R U
C16 C -0.3776(2) 0.1328(2) 0.26566(14) 0.0179(4) Uani 1 1 d . .
H16A H -0.4443 0.0637 0.2597 0.021 Uiso 1 1 calc R U
C17 C -0.2197(2) 0.1158(2) 0.21145(14) 0.0173(4) Uani 1 1 d . .
H17A H -0.1794 0.0359 0.1708 0.021 Uiso 1 1 calc R U
C18 C 0.5694(3) 0.7107(2) 0.19259(14) 0.0175(4) Uani 1 1 d . .
C19 C 0.2976(3) 0.7463(2) 0.29938(14) 0.0183(4) Uani 1 1 d . .
C20 C 0.2195(3) 0.8833(2) 0.25180(16) 0.0246(5) Uani 1 1 d . .
H20A H 0.1256 0.9416 0.2938 0.037 Uiso 1 1 calc R U
H20B H 0.3050 0.9421 0.2304 0.037 Uiso 1 1 calc R U
H20C H 0.1774 0.8549 0.2005 0.037 Uiso 1 1 calc R U
C21 C 0.3615(3) 0.7803(3) 0.38169(15) 0.0268(5) Uani 1 1 d . .
H21A H 0.2686 0.8400 0.4235 0.040 Uiso 1 1 calc R U
H21B H 0.4050 0.6881 0.4114 0.040 Uiso 1 1 calc R U
H21C H 0.4522 0.8347 0.3633 0.040 Uiso 1 1 calc R U
C22 C 0.1757(3) 0.6421(3) 0.32111(16) 0.0260(5) Uani 1 1 d . .
H22A H 0.0738 0.6901 0.3626 0.039 Uiso 1 1 calc R U
H22B H 0.1446 0.6169 0.2655 0.039 Uiso 1 1 calc R U
H22C H 0.2301 0.5523 0.3493 0.039 Uiso 1 1 calc R U
Cl1 Cl -0.73974(8) 0.08097(7) 0.56622(4) 0.03275(16) Uani 1 1 d . .
Cl2 Cl -0.77138(7) 0.39258(7) 0.52657(4) 0.03181(16) Uani 1 1 d . .
Cl3 Cl -0.93218(7) 0.21552(7) 0.43222(4) 0.03379(16) Uani 1 1 d . .
C23 C -0.7549(3) 0.2171(3) 0.48159(16) 0.0243(5) Uani 1 1 d . .
H23A H -0.6505 0.1949 0.4340 0.029 Uiso 1 1 calc R U

loop_
_atom_site_aniso_label
_atom_site_aniso_U_11
_atom_site_aniso_U_22
_atom_site_aniso_U_33
_atom_site_aniso_U_23
_atom_site_aniso_U_13
_atom_site_aniso_U_12
S1 0.0116(2) 0.0177(3) 0.0154(3) -0.0018(2) -0.00029(19) -0.00580(19)
O1 0.0179(8) 0.0333(9) 0.0235(8) -0.0137(7) 0.0039(6) -0.0127(7)
O2 0.0265(9) 0.0207(8) 0.0369(10) -0.0127(7) 0.0098(7) -0.0111(7)
O3 0.0134(7) 0.0173(7) 0.0188(8) -0.0038(6) 0.0049(6) -0.0035(6)
N1 0.0095(8) 0.0148(9) 0.0148(9) -0.0036(7) 0.0024(7) -0.0039(7)
N2 0.0164(9) 0.0247(10) 0.0214(10) -0.0001(8) 0.0001(8) -0.0069(8)
C1 0.0108(9) 0.0166(10) 0.0157(10) -0.0004(8) -0.0003(8) -0.0038(8)
C2 0.0100(9) 0.0124(10) 0.0143(10) -0.0005(8) -0.0031(8) -0.0017(8)
C3 0.0086(9) 0.0121(9) 0.0131(10) 0.0014(8) -0.0024(8) -0.0009(7)
C4 0.0098(9) 0.0124(10) 0.0151(10) -0.0017(8) 0.0002(8) -0.0007(8)
C5 0.0138(9) 0.0109(10) 0.0173(10) -0.0010(8) -0.0021(8) -0.0030(8)
C6 0.0104(9) 0.0113(10) 0.0161(10) 0.0029(8) -0.0026(8) -0.0032(7)
C7 0.0096(9) 0.0122(10) 0.0141(10) -0.0005(8) 0.0017(8) -0.0014(7)
C8 0.0124(9) 0.0110(10) 0.0134(10) 0.0000(8) -0.0033(8) -0.0014(8)
C9 0.0077(9) 0.0152(10) 0.0092(9) 0.0020(8) 0.0014(7) 0.0050(7)
C10 0.0132(9) 0.0139(10) 0.0159(10) 0.0009(8) 0.0002(8) -0.0003(8)
C11 0.0132(9) 0.0127(10) 0.0192(11) 0.0013(8) -0.0044(8) -0.0038(8)
C12 0.0110(9) 0.0117(10) 0.0184(10) 0.0011(8) -0.0029(8) -0.0030(8)
C13 0.0094(9) 0.0167(10) 0.0149(10) 0.0032(8) -0.0023(8) -0.0029(8)
C14 0.0162(10) 0.0198(11) 0.0197(11) 0.0008(9) -0.0037(9) -0.0062(9)
C15 0.0168(10) 0.0235(12) 0.0194(11) -0.0041(9) -0.0005(9) -0.0036(9)
C16 0.0154(10) 0.0186(11) 0.0218(11) 0.0022(9) -0.0034(9) -0.0086(9)
C17 0.0171(10) 0.0168(11) 0.0187(11) 0.0010(8) -0.0038(9) -0.0050(8)
C18 0.0150(10) 0.0195(11) 0.0181(11) -0.0020(9) -0.0004(9) -0.0055(8)
C19 0.0148(10) 0.0206(11) 0.0168(11) -0.0054(9) 0.0024(8) -0.0017(8)
C20 0.0202(11) 0.0259(12) 0.0234(12) -0.0038(10) -0.0005(10) 0.0021(9)
C21 0.0237(12) 0.0362(14) 0.0196(12) -0.0063(10) -0.0011(10) -0.0056(10)
C22 0.0195(11) 0.0282(13) 0.0275(13) -0.0057(10) 0.0076(10) -0.0084(10)
Cl1 0.0331(3) 0.0318(3) 0.0362(3) 0.0086(3) -0.0122(3) -0.0100(3)
Cl2 0.0315(3) 0.0292(3) 0.0356(4) -0.0006(3) -0.0044(3) -0.0098(3)
Cl3 0.0300(3) 0.0508(4) 0.0230(3) -0.0017(3) -0.0086(3) -0.0103(3)
C23 0.0204(11) 0.0303(13) 0.0220(12) 0.0005(10) -0.0017(9) -0.0070(10)

loop_
_atom_type_symbol
_atom_type_description
_atom_type_scat_dispersion_real
_atom_type_scat_dispersion_imag
_atom_type_scat_source
C C 0.0033 0.0016 'International Tables Vol C Tables 4.2.6.8 and 6.1.1.4'
H H 0.0000 0.0000 'International Tables Vol C Tables 4.2.6.8 and 6.1.1.4'
N N 0.0061 0.0033 'International Tables Vol C Tables 4.2.6.8 and 6.1.1.4'
O O 0.0106 0.0060 'International Tables Vol C Tables 4.2.6.8 and 6.1.1.4'
S S 0.1246 0.1234 'International Tables Vol C Tables 4.2.6.8 and 6.1.1.4'
Cl Cl 0.1484 0.1585 'International Tables Vol C Tables 4.2.6.8 and 6.1.1.4'

loop_
_geom_angle_atom_site_label_1
_geom_angle_atom_site_label_2
_geom_angle_atom_site_label_3
_geom_angle
_geom_angle_site_symmetry_1
C9 S1 C12 91.62(10) .
C18 O3 C19 121.62(16) .
C1 N1 C18 121.45(16) .
C1 N1 C8 109.45(16) .
C18 N1 C8 128.93(16) .
C15 N2 C16 115.84(18) .
O1 C1 N1 123.31(18) .
O1 C1 C2 129.47(18) .
N1 C1 C2 107.13(16) .
C2 C2 C3 133.5(2) 2_765
C2 C2 C1 121.8(2) 2_765
C3 C2 C1 104.68(16) .
C4 C3 C8 116.74(16) .
C4 C3 C2 134.92(18) .
C8 C3 C2 108.33(16) .
C5 C4 C3 120.73(18) .
C5 C4 H4A 119.6 .
C3 C4 H4A 119.6 .
C4 C5 C6 121.32(18) .
C4 C5 H5A 119.3 .
C6 C5 H5A 119.3 .
C7 C6 C5 118.88(17) .
C7 C6 C9 119.70(18) .
C5 C6 C9 121.41(17) .
C8 C7 C6 119.14(18) .
C8 C7 H7A 120.4 .
C6 C7 H7A 120.4 .
C7 C8 C3 123.19(18) .
C7 C8 N1 126.99(18) .
C3 C8 N1 109.82(16) .
C10 C9 C6 129.51(18) .
C10 C9 S1 112.18(14) .
C6 C9 S1 118.20(15) .
C9 C10 C11 112.46(19) .
C9 C10 H10A 123.8 .
C11 C10 H10A 123.8 .
C12 C11 C10 113.31(18) .
C12 C11 H11A 123.3 .
C10 C11 H11A 123.3 .
C11 C12 C13 129.31(18) .
C11 C12 S1 110.42(14) .
C13 C12 S1 120.24(15) .
C17 C13 C14 116.56(18) .
C17 C13 C12 121.75(18) .
C14 C13 C12 121.68(18) .
C15 C14 C13 119.77(19) .
C15 C14 H14A 120.1 .
C13 C14 H14A 120.1 .
N2 C15 C14 124.1(2) .
N2 C15 H15A 118.0 .
C14 C15 H15A 118.0 .
N2 C16 C17 124.53(19) .
N2 C16 H16A 117.7 .
C17 C16 H16A 117.7 .
C16 C17 C13 119.19(19) .
C16 C17 H17A 120.4 .
C13 C17 H17A 120.4 .
O2 C18 O3 127.9(2) .
O2 C18 N1 122.38(18) .
O3 C18 N1 109.72(17) .
O3 C19 C20 110.59(17) .
O3 C19 C21 108.43(16) .
C20 C19 C21 112.99(19) .
O3 C19 C22 101.52(16) .
C20 C19 C22 110.57(18) .
C21 C19 C22 112.13(19) .
C19 C20 H20A 109.5 .
C19 C20 H20B 109.5 .
H20A C20 H20B 109.5 .
C19 C20 H20C 109.5 .
H20A C20 H20C 109.5 .
H20B C20 H20C 109.5 .
C19 C21 H21A 109.5 .
C19 C21 H21B 109.5 .
H21A C21 H21B 109.5 .
C19 C21 H21C 109.5 .
H21A C21 H21C 109.5 .
H21B C21 H21C 109.5 .
C19 C22 H22A 109.5 .
C19 C22 H22B 109.5 .
H22A C22 H22B 109.5 .
C19 C22 H22C 109.5 .
H22A C22 H22C 109.5 .
H22B C22 H22C 109.5 .
Cl1 C23 Cl2 110.44(13) .
Cl1 C23 Cl3 109.99(12) .
Cl2 C23 Cl3 110.22(13) .
Cl1 C23 H23A 108.7 .
Cl2 C23 H23A 108.7 .
Cl3 C23 H23A 108.7 .

loop_
_geom_bond_atom_site_label_1
_geom_bond_atom_site_label_2
_geom_bond_distance
_geom_bond_site_symmetry_2
S1 C9 1.726(2) .
S1 C12 1.7267(19) .
O1 C1 1.203(2) .
O2 C18 1.196(2) .
O3 C18 1.322(2) .
O3 C19 1.500(2) .
N1 C1 1.411(2) .
N1 C18 1.414(3) .
N1 C8 1.415(2) .
N2 C15 1.338(3) .
N2 C16 1.349(3) .
C1 C2 1.514(3) .
C2 C2 1.380(4) 2_765
C2 C3 1.475(3) .
C3 C4 1.404(3) .
C3 C8 1.410(3) .
C4 C5 1.385(3) .
C4 H4A 0.9500 .
C5 C6 1.401(3) .
C5 H5A 0.9500 .
C6 C7 1.400(3) .
C6 C9 1.493(3) .
C7 C8 1.378(3) .
C7 H7A 0.9500 .
C9 C10 1.344(3) .
C10 C11 1.419(3) .
C10 H10A 0.9500 .
C11 C12 1.373(3) .
C11 H11A 0.9500 .
C12 C13 1.465(3) .
C13 C17 1.401(3) .
C13 C14 1.403(3) .
C14 C15 1.380(3) .
C14 H14A 0.9500 .
C15 H15A 0.9500 .
C16 C17 1.379(3) .
C16 H16A 0.9500 .
C17 H17A 0.9500 .
C19 C20 1.516(3) .
C19 C21 1.516(3) .
C19 C22 1.523(3) .
C20 H20A 0.9800 .
C20 H20B 0.9800 .
C20 H20C 0.9800 .
C21 H21A 0.9800 .
C21 H21B 0.9800 .
C21 H21C 0.9800 .
C22 H22A 0.9800 .
C22 H22B 0.9800 .
C22 H22C 0.9800 .
Cl1 C23 1.760(2) .
Cl2 C23 1.769(2) .
Cl3 C23 1.770(2) .
C23 H23A 1.0000 .

loop_
_geom_hbond_atom_site_label_D
_geom_hbond_atom_site_label_H
_geom_hbond_atom_site_label_A
_geom_hbond_distance_DH
_geom_hbond_distance_HA
_geom_hbond_distance_DA
_geom_hbond_angle_DHA
C23 H23A N2 1.00 2.21 3.162(3) 157.5
